data_4124484
loop_
_publ_author_name
'Chen Ling'
'Corbett, J.D.'

_publ_section_title
;
 Lu8 Te and Lu7 Te. Novel substitutional derivatives of lutetium metal
;
_journal_name_full 'Journal of the American Chemical Society'
_journal_page_first 7794
_journal_page_last 7795
_journal_volume 125
_journal_year 2003
_chemical_formula_sum 'Lu8 Te'
_space_group_IT_number 189
_symmetry_space_group_name_Hall 'P -6 -2'
_symmetry_space_group_name_H-M 'P -6 2 m'
_cell_angle_alpha 90
_cell_angle_beta 90
_cell_angle_gamma 120
_cell_formula_units_Z 1
_cell_length_a 9
_cell_length_b 9
_cell_length_c 3.687
_cell_volume 258.636
_citation_journal_id_ASTM JACSAT
_cod_data_source_file ChenLing_JACSAT_2003_1888.cif
_cod_data_source_block Lu8Te1
_cod_original_cell_volume 258.6359
_cod_original_formula_sum 'Lu8 Te1'
_cod_database_code 4124484

loop_
_symmetry_equiv_pos_as_xyz
x,y,z
-x+y,-x,-z
-y,x-y,z
x,y,-z
-x+y,-x,z
-y,x-y,-z
y,x,z
x-y,-y,-z
-x,-x+y,z
y,x,-z
x-y,-y,z
-x,-x+y,-z

loop_
_atom_site_label
_atom_site_type_symbol
_atom_site_fract_x
_atom_site_fract_y
_atom_site_fract_z
_atom_site_occupancy
_atom_site_U_iso_or_equiv
Te1 Te 0 0 0.5 1 0.0
Lu2 Lu 0.6135 0 0.5 1 0.0
Lu3 Lu 0.3333 0.6667 0 1 0.0
Lu1 Lu 0.277 0 0 1 0.0
